data_4327271
loop_
_publ_author_name
'Ajay K. Sah'
'Tomoaki Tanase'
'Masahiro Mikuriya'

_publ_contact_author_email tanase`cc.nara-wu.ac.jp
_publ_contact_author_fax '+81 742-20-3399'
_publ_contact_author_name 'Tomoaki Tanase'
_publ_contact_author_phone '+81 742-20-3399'
_publ_section_title
;
 Tri- and Tetranuclear Copper(II) Complexes Consisting of Mononuclear
 Cu(II) Chiral Building Blocks with a Sugar-Derived Schiff's Base Ligand
;
_journal_name_full 'Inorganic Chemistry'
_journal_page_first 2083
_journal_page_last 2092
_journal_paper_doi 10.1021/ic051862+
_journal_volume 45
_journal_year 2006
_chemical_absolute_configuration 'CHOOSE rm ad rmad syn or unk'
_chemical_formula_moiety 'C46 H68 Cu3 N2 O14 '
_chemical_formula_sum 'C46 H68 Cu3 N2 O14'
_chemical_formula_weight 1063.69
_space_group_IT_number 1
_symmetry_cell_setting triclinic
_symmetry_Int_Tables_number 1
_symmetry_space_group_name_Hall 'P 1'
_symmetry_space_group_name_H-M 'P 1'
_cell_angle_alpha 107.902(4)
_cell_angle_beta 101.114(5)
_cell_angle_gamma 93.751(4)
_cell_formula_units_Z 1
_cell_length_a 8.3126(11)
_cell_length_b 11.7540(16)
_cell_length_c 13.3421(19)
_cell_measurement_reflns_used 2247
_cell_measurement_temperature 153.1
_cell_measurement_theta_max 27.5
_cell_measurement_theta_min 3.1
_cell_volume 1206.3(3)
_computing_cell_refinement CrystalClear
_computing_data_collection CrystalClear
_computing_data_reduction CrystalStructure
_computing_molecular_graphics ORTEP-II
_computing_publication_material 'CrystalStructure 3.7.0'
_computing_structure_refinement CRYSTALS
_computing_structure_solution SIR97
_diffrn_detector_area_resol_mean 7.31
_diffrn_measured_fraction_theta_full 0.723
_diffrn_measured_fraction_theta_max 0.663
_diffrn_measurement_device_type 'Rigaku Mercury'
_diffrn_measurement_method \w
_diffrn_radiation_type 'Mo K\a'
_diffrn_radiation_wavelength 0.71070
_diffrn_reflns_av_R_equivalents 0.023
_diffrn_reflns_limit_h_max 6
_diffrn_reflns_limit_h_min -9
_diffrn_reflns_limit_k_max 14
_diffrn_reflns_limit_k_min -14
_diffrn_reflns_limit_l_max 12
_diffrn_reflns_limit_l_min -16
_diffrn_reflns_number 5607
_diffrn_reflns_theta_full 26.00
_diffrn_reflns_theta_max 26.92
_exptl_absorpt_coefficient_mu 1.377
_exptl_absorpt_correction_T_max 0.871
_exptl_absorpt_correction_T_min 0.735
_exptl_absorpt_correction_type multi-scan
_exptl_absorpt_process_details 'Jacobson, R. (1998) Private communication'
_exptl_crystal_colour green
_exptl_crystal_density_diffrn 1.464
_exptl_crystal_description prism
_exptl_crystal_F_000 557.00
_exptl_crystal_size_max 0.35
_exptl_crystal_size_mid 0.10
_exptl_crystal_size_min 0.10
_refine_diff_density_max 0.94
_refine_diff_density_min -0.95
_refine_ls_abs_structure_details 'Flack, H. D. (1983), Acta Cryst. A39, 876-881.  1142 Friedel Pairs'
_refine_ls_abs_structure_Flack 0.11(3)
_refine_ls_extinction_coef -0(10)
_refine_ls_extinction_method 'Larson (1970) Crystallographic Computing eq. 22'
_refine_ls_goodness_of_fit_ref 0.910
_refine_ls_hydrogen_treatment refall
_refine_ls_number_parameters 424
_refine_ls_number_reflns 4155
_refine_ls_R_factor_gt 0.0567
_refine_ls_shift/su_max 0.0131
_refine_ls_structure_factor_coef F
_refine_ls_weighting_details 'w = 1/[0.0010Fo^2^ + 3.0000\s(Fo^2^) + 0.5000]'
_refine_ls_weighting_scheme calc
_refine_ls_wR_factor_ref 0.0657
_reflns_number_gt 4141
_reflns_number_total 4571
_reflns_threshold_expression F^2^>2.0\s(F^2^)
_cod_data_source_file ic0518622Bsi20051027_041727_5.cif
_cod_data_source_block '_[Cu3(L1)2(nBuOH)2]_(complex5)'
_cod_original_formula_sum 'C46 H68 Cu3 N2 O14 '
_cod_database_code 4327271

loop_
_symmetry_equiv_pos_site_id
_symmetry_equiv_pos_as_xyz
1 +X,+Y,+Z

loop_
_atom_site_label
_atom_site_type_symbol
_atom_site_fract_x
_atom_site_fract_y
_atom_site_fract_z
_atom_site_U_iso_or_equiv
_atom_site_adp_type
_atom_site_occupancy
_atom_site_symmetry_multiplicity
_atom_site_calc_flag
_atom_site_refinement_flags
Cu(1) Cu 0.3995(2) 0.35305(16) 0.64749(16) 0.0261(3) Uani 1.00 1 d .
Cu(2) Cu 0.3611(2) 0.17367(18) 0.82341(18) 0.0326(4) Uani 1.00 1 d .
Cu(3) Cu 0.2748(2) -0.03950(16) 0.96430(14) 0.0268(3) Uani 1.00 1 d .
O(1) O 0.4851(9) 0.4301(6) 0.5621(6) 0.028(2) Uani 1.00 1 d .
O(2) O 0.3104(9) 0.2799(6) 0.7415(5) 0.028(2) Uani 1.00 1 d .
O(3) O 0.2000(8) 0.2364(5) 0.9042(5) 0.0268(19) Uani 1.00 1 d .
O(4) O -0.1125(10) 0.3393(6) 0.9447(5) 0.027(2) Uani 1.00 1 d .
O(5) O 0.0235(9) 0.5013(6) 0.7769(6) 0.028(2) Uani 1.00 1 d .
O(6) O -0.2878(10) 0.4851(7) 0.9306(6) 0.039(2) Uani 1.00 1 d .
O(7) O 0.1966(10) -0.1098(6) 1.0575(5) 0.028(2) Uani 1.00 1 d .
O(8) O 0.3636(9) 0.0321(6) 0.8714(5) 0.024(2) Uani 1.00 1 d .
O(9) O 0.5545(9) 0.1331(5) 0.7700(5) 0.030(2) Uani 1.00 1 d .
O(10) O 0.8044(9) -0.0209(6) 0.6735(5) 0.026(2) Uani 1.00 1 d .
O(11) O 0.6568(9) -0.1845(6) 0.8467(5) 0.025(2) Uani 1.00 1 d .
O(12) O 0.9652(10) -0.1763(6) 0.6836(5) 0.031(2) Uani 1.00 1 d .
O(13) O 0.5659(10) 0.2439(6) 0.6425(5) 0.028(2) Uani 1.00 1 d .
O(14) O 0.1222(10) 0.0795(6) 0.9808(6) 0.029(2) Uani 1.00 1 d .
N(1) N 0.2251(11) 0.4541(7) 0.6651(6) 0.021(2) Uani 1.00 1 d .
N(2) N 0.4238(10) -0.1612(7) 0.9256(6) 0.018(2) Uani 1.00 1 d .
C(1) C 0.1103(12) 0.4106(8) 0.7177(7) 0.030(2) Uiso 1.00 1 d .
C(2) C 0.2100(12) 0.3601(8) 0.7954(8) 0.022(2) Uiso 1.00 1 d .
C(3) C 0.1019(13) 0.2928(8) 0.8452(8) 0.022(2) Uiso 1.00 1 d .
C(4) C 0.0061(11) 0.3890(8) 0.9014(7) 0.024(2) Uiso 1.00 1 d .
C(5) C -0.0877(12) 0.4466(8) 0.8232(7) 0.024(2) Uiso 1.00 1 d .
C(6) C -0.1827(15) 0.5398(9) 0.8806(9) 0.038(2) Uiso 1.00 1 d .
C(7) C -0.2007(12) 0.4308(8) 1.0024(8) 0.031(2) Uiso 1.00 1 d .
C(8) C -0.3236(13) 0.3724(9) 1.0486(8) 0.034(2) Uiso 1.00 1 d .
C(9) C 0.2173(14) 0.5525(9) 0.6403(8) 0.025(2) Uiso 1.00 1 d .
C(10) C 0.3188(13) 0.5936(9) 0.5773(8) 0.021(2) Uiso 1.00 1 d .
C(11) C 0.4468(15) 0.5279(10) 0.5375(9) 0.028(2) Uiso 1.00 1 d .
C(12) C 0.5330(14) 0.5728(9) 0.4758(8) 0.024(2) Uiso 1.00 1 d .
C(13) C 0.4872(13) 0.6780(8) 0.4505(8) 0.027(2) Uiso 1.00 1 d .
C(14) C 0.3561(14) 0.7368(10) 0.4898(8) 0.032(2) Uiso 1.00 1 d .
C(15) C 0.2724(13) 0.6967(8) 0.5535(8) 0.023(2) Uiso 1.00 1 d .
C(16) C 0.6732(13) 0.5118(9) 0.4311(8) 0.025(2) Uiso 1.00 1 d .
C(17) C 0.7589(16) 0.5756(11) 0.3692(9) 0.045(3) Uiso 1.00 1 d .
C(18) C 0.8057(13) 0.5025(9) 0.5263(8) 0.033(2) Uiso 1.00 1 d .
C(19) C 0.6066(13) 0.3844(9) 0.3545(8) 0.033(2) Uiso 1.00 1 d .
C(20) C 0.4984(11) -0.1449(7) 0.8412(7) 0.023(2) Uiso 1.00 1 d .
C(21) C 0.5146(12) -0.0121(8) 0.8567(8) 0.023(2) Uiso 1.00 1 d .
C(22) C 0.5666(13) 0.0104(9) 0.7604(8) 0.023(2) Uiso 1.00 1 d .
C(23) C 0.7330(11) -0.0294(7) 0.7629(7) 0.021(2) Uiso 1.00 1 d .
C(24) C 0.7241(12) -0.1631(7) 0.7585(7) 0.021(2) Uiso 1.00 1 d .
C(25) C 0.8977(12) -0.1976(8) 0.7659(7) 0.028(2) Uiso 1.00 1 d .
C(26) C 0.9658(12) -0.0518(7) 0.6853(7) 0.027(2) Uiso 1.00 1 d .
C(27) C 1.0331(14) -0.0380(9) 0.5997(8) 0.037(2) Uiso 1.00 1 d .
C(28) C 0.4441(13) -0.2469(9) 0.9652(8) 0.025(2) Uiso 1.00 1 d .
C(29) C 0.3667(14) -0.2697(10) 1.0421(9) 0.029(2) Uiso 1.00 1 d .
C(30) C 0.2383(16) -0.2067(10) 1.0839(10) 0.035(3) Uiso 1.00 1 d .
C(31) C 0.1608(14) -0.2436(9) 1.1549(9) 0.028(2) Uiso 1.00 1 d .
C(32) C 0.2133(13) -0.3404(8) 1.1858(8) 0.029(2) Uiso 1.00 1 d .
C(33) C 0.3391(14) -0.4039(9) 1.1499(8) 0.031(2) Uiso 1.00 1 d .
C(34) C 0.4085(13) -0.3701(9) 1.0781(8) 0.024(2) Uiso 1.00 1 d .
C(35) C 0.0196(13) -0.1760(9) 1.1996(8) 0.027(2) Uiso 1.00 1 d .
C(36) C -0.0555(15) -0.2402(10) 1.2681(8) 0.038(2) Uiso 1.00 1 d .
C(37) C 0.1006(14) -0.0480(8) 1.2779(8) 0.034(2) Uiso 1.00 1 d .
C(38) C -0.1190(14) -0.1756(9) 1.1102(8) 0.035(2) Uiso 1.00 1 d .
C(39) C 0.6422(16) 0.1901(11) 0.5539(9) 0.043(3) Uiso 1.00 1 d .
C(40) C 0.5225(18) 0.0803(13) 0.4698(11) 0.073(4) Uiso 1.00 1 d .
C(41) C 0.576(2) -0.0065(18) 0.3782(15) 0.121(6) Uiso 1.00 1 d .
C(42) C 0.582(2) 0.0400(14) 0.2840(12) 0.087(4) Uiso 1.00 1 d .
C(43) C 0.0415(15) 0.1298(10) 1.0657(9) 0.041(3) Uiso 1.00 1 d .
C(44) C 0.1325(18) 0.2125(11) 1.1550(10) 0.061(3) Uiso 1.00 1 d .
C(45) C 0.0243(16) 0.2550(11) 1.2419(9) 0.060(3) Uiso 1.00 1 d .
C(46) C 0.134(2) 0.3424(17) 1.3406(14) 0.115(6) Uiso 1.00 1 d .
H(1) H 0.0326 0.3390 0.6610 0.036 Uiso 1.00 1 c R
H(2) H 0.2796 0.4248 0.8519 0.027 Uiso 1.00 1 c R
H(3) H 0.0259 0.2331 0.7878 0.026 Uiso 1.00 1 c R
H(4) H 0.0920 0.4553 0.9604 0.028 Uiso 1.00 1 c R
H(5) H -0.1509 0.3914 0.7770 0.029 Uiso 1.00 1 c R
H(6) H -0.0994 0.6139 0.9504 0.045 Uiso 1.00 1 c R
H(7) H -0.2812 0.5391 0.8228 0.045 Uiso 1.00 1 c R
H(8) H -0.1157 0.4991 1.0645 0.037 Uiso 1.00 1 c R
H(9) H -0.2837 0.3046 1.0647 0.041 Uiso 1.00 1 c R
H(10) H -0.3375 0.4303 1.1129 0.041 Uiso 1.00 1 c R
H(11) H -0.4269 0.3472 0.9978 0.041 Uiso 1.00 1 c R
H(12) H 0.1133 0.5882 0.6692 0.030 Uiso 1.00 1 c R
H(13) H 0.5372 0.7232 0.3966 0.032 Uiso 1.00 1 c R
H(14) H 0.3293 0.8068 0.4724 0.039 Uiso 1.00 1 c R
H(15) H 0.1807 0.7361 0.5927 0.028 Uiso 1.00 1 c R
H(16) H 0.7037 0.5475 0.2950 0.054 Uiso 1.00 1 c R
H(17) H 0.8711 0.5617 0.3758 0.054 Uiso 1.00 1 c R
H(18) H 0.7543 0.6596 0.3986 0.054 Uiso 1.00 1 c R
H(19) H 0.8854 0.5726 0.5518 0.040 Uiso 1.00 1 c R
H(20) H 0.7538 0.4980 0.5827 0.040 Uiso 1.00 1 c R
H(21) H 0.8589 0.4330 0.5036 0.040 Uiso 1.00 1 c R
H(22) H 0.5304 0.3925 0.2751 0.039 Uiso 1.00 1 c R
H(23) H 0.6933 0.3352 0.3050 0.039 Uiso 1.00 1 c R
H(24) H 0.5829 0.3510 0.4045 0.039 Uiso 1.00 1 c R
H(25) H 0.4285 -0.1887 0.7729 0.027 Uiso 1.00 1 c R
H(26) H 0.5852 0.0218 0.9114 0.027 Uiso 1.00 1 c R
H(27) H 0.4833 -0.0396 0.6817 0.028 Uiso 1.00 1 c R
H(28) H 0.7860 0.0048 0.8159 0.026 Uiso 1.00 1 c R
H(29) H 0.6565 -0.2126 0.6911 0.026 Uiso 1.00 1 c R
H(30) H 0.9269 -0.2749 0.7637 0.033 Uiso 1.00 1 c R
H(31) H 0.9622 -0.1483 0.8585 0.033 Uiso 1.00 1 c R
H(32) H 1.0659 0.0012 0.7580 0.033 Uiso 1.00 1 c R
H(33) H 1.0991 -0.1110 0.5399 0.044 Uiso 1.00 1 c R
H(34) H 0.9434 -0.0871 0.5326 0.044 Uiso 1.00 1 c R
H(35) H 1.0769 0.0427 0.6105 0.044 Uiso 1.00 1 c R
H(36) H 0.5135 -0.2922 0.9524 0.029 Uiso 1.00 1 c R
H(37) H 0.1602 -0.3666 1.2334 0.034 Uiso 1.00 1 c R
H(38) H 0.3860 -0.4513 1.1928 0.037 Uiso 1.00 1 c R
H(39) H 0.4924 -0.4130 1.0508 0.029 Uiso 1.00 1 c R
H(40) H 0.0279 -0.2763 1.3022 0.045 Uiso 1.00 1 c R
H(41) H -0.1445 -0.3006 1.2242 0.045 Uiso 1.00 1 c R
H(42) H -0.0947 -0.1820 1.3215 0.045 Uiso 1.00 1 c R
H(43) H 0.1906 -0.0209 1.2529 0.041 Uiso 1.00 1 c R
H(44) H 0.0180 0.0038 1.2757 0.041 Uiso 1.00 1 c R
H(45) H 0.1386 -0.0472 1.3500 0.041 Uiso 1.00 1 c R
H(46) H -0.1268 -0.2444 1.0483 0.042 Uiso 1.00 1 c R
H(47) H -0.1000 -0.1045 1.0921 0.042 Uiso 1.00 1 c R
H(48) H -0.2192 -0.1762 1.1343 0.042 Uiso 1.00 1 c R
H(49) H 0.5740 0.1890 0.6880 0.017 Uiso 1.00 1 c R
H(50) H 0.1140 0.1430 0.9350 0.017 Uiso 1.00 1 c R
H(51) H 0.6731 0.2502 0.5246 0.052 Uiso 1.00 1 c R
H(52) H 0.7382 0.1594 0.5809 0.052 Uiso 1.00 1 c R
H(53) H 0.4515 0.1202 0.4311 0.087 Uiso 1.00 1 c R
H(54) H 0.4614 0.0428 0.5071 0.087 Uiso 1.00 1 c R
H(55) H 0.4883 -0.0711 0.3552 0.146 Uiso 1.00 1 c R
H(56) H 0.6763 -0.0330 0.4047 0.146 Uiso 1.00 1 c R
H(57) H 0.6568 -0.0035 0.2468 0.104 Uiso 1.00 1 c R
H(58) H 0.4768 0.0271 0.2359 0.104 Uiso 1.00 1 c R
H(59) H 0.6224 0.1236 0.3106 0.104 Uiso 1.00 1 c R
H(60) H -0.0511 0.1634 1.0381 0.049 Uiso 1.00 1 c R
H(61) H 0.0043 0.0650 1.0875 0.049 Uiso 1.00 1 c R
H(62) H 0.2466 0.1812 1.1838 0.073 Uiso 1.00 1 c R
H(63) H 0.2041 0.2669 1.1395 0.073 Uiso 1.00 1 c R
H(64) H -0.0667 0.2908 1.2155 0.072 Uiso 1.00 1 c R
H(65) H -0.0154 0.1870 1.2587 0.072 Uiso 1.00 1 c R
H(66) H 0.1879 0.3014 1.3857 0.137 Uiso 1.00 1 c R
H(67) H 0.0737 0.3995 1.3801 0.137 Uiso 1.00 1 c R
H(68) H 0.2133 0.3830 1.3167 0.137 Uiso 1.00 1 c R

loop_
_atom_site_aniso_label
_atom_site_aniso_U_11
_atom_site_aniso_U_22
_atom_site_aniso_U_33
_atom_site_aniso_U_12
_atom_site_aniso_U_13
_atom_site_aniso_U_23
Cu(1) 0.0274(8) 0.0251(6) 0.0351(8) 0.0133(6) 0.0167(6) 0.0151(6)
Cu(2) 0.0366(9) 0.0328(8) 0.0479(10) 0.0248(6) 0.0274(7) 0.0259(7)
Cu(3) 0.0296(8) 0.0288(6) 0.0334(8) 0.0173(6) 0.0174(6) 0.0175(6)
O(1) 0.027(4) 0.028(3) 0.041(4) 0.009(3) 0.015(4) 0.022(3)
O(2) 0.037(4) 0.030(4) 0.029(4) 0.023(3) 0.020(4) 0.016(3)
O(3) 0.029(4) 0.036(3) 0.030(4) 0.022(3) 0.020(3) 0.020(3)
O(4) 0.034(4) 0.024(3) 0.031(4) 0.008(3) 0.019(3) 0.012(3)
O(5) 0.022(4) 0.025(3) 0.040(4) 0.015(3) 0.017(3) 0.008(3)
O(6) 0.030(4) 0.055(5) 0.055(5) 0.029(4) 0.031(4) 0.035(4)
O(7) 0.036(4) 0.033(3) 0.037(4) 0.024(3) 0.027(4) 0.027(3)
O(8) 0.024(4) 0.024(3) 0.038(4) 0.011(3) 0.021(3) 0.021(3)
O(9) 0.039(4) 0.022(3) 0.042(4) 0.020(3) 0.019(3) 0.019(3)
O(10) 0.023(4) 0.039(4) 0.031(4) 0.025(3) 0.023(3) 0.020(3)
O(11) 0.034(4) 0.023(3) 0.032(4) 0.016(3) 0.015(4) 0.021(3)
O(12) 0.049(5) 0.024(3) 0.038(4) 0.025(3) 0.030(4) 0.021(3)
O(13) 0.038(4) 0.035(4) 0.034(4) 0.023(3) 0.032(4) 0.024(3)
O(14) 0.036(4) 0.025(3) 0.036(4) 0.021(3) 0.021(4) 0.012(3)
N(1) 0.026(5) 0.022(4) 0.020(4) 0.007(3) 0.008(4) 0.010(3)
N(2) 0.019(4) 0.023(4) 0.018(4) 0.007(3) 0.012(3) 0.011(3)

loop_
_atom_type_symbol
_atom_type_description
_atom_type_scat_dispersion_real
_atom_type_scat_dispersion_imag
_atom_type_scat_source
C C 0.003 0.002
;
International Tables for Crystallography
(1992, Vol. C, Tables 4.2.6.8 and 6.1.1.4)
;
H H 0.000 0.000
;
International Tables for Crystallography
(1992, Vol. C, Table 6.1.1.4)
;
Cu Cu 0.320 1.265
;
International Tables for Crystallography
(1992, Vol. C, Tables 4.2.6.8 and 6.1.1.4)
;
N N 0.006 0.003
;
International Tables for Crystallography
(1992, Vol. C, Tables 4.2.6.8 and 6.1.1.4)
;
O O 0.011 0.006
;
International Tables for Crystallography
(1992, Vol. C, Tables 4.2.6.8 and 6.1.1.4)
;

loop_
_geom_angle_atom_site_label_1
_geom_angle_atom_site_label_2
_geom_angle_atom_site_label_3
_geom_angle
O(1) Cu(1) O(2) 177.3(3)
O(1) Cu(1) O(13) 93.8(3)
O(1) Cu(1) N(1) 93.1(4)
O(2) Cu(1) O(13) 87.8(3)
O(2) Cu(1) N(1) 85.3(4)
O(13) Cu(1) N(1) 173.1(4)
O(2) Cu(2) O(3) 88.8(3)
O(2) Cu(2) O(8) 163.0(2)
O(2) Cu(2) O(9) 93.8(3)
O(3) Cu(2) O(8) 92.2(3)
O(3) Cu(2) O(9) 167.7(2)
O(8) Cu(2) O(9) 88.8(3)
O(7) Cu(3) O(8) 177.7(3)
O(7) Cu(3) O(14) 93.4(3)
O(7) Cu(3) N(2) 93.2(4)
O(8) Cu(3) O(14) 88.3(3)
O(8) Cu(3) N(2) 85.3(3)
O(14) Cu(3) N(2) 171.7(3)
Cu(1) O(1) C(11) 130.8(8)
Cu(1) O(2) Cu(2) 141.5(4)
Cu(1) O(2) C(2) 107.7(6)
Cu(2) O(2) C(2) 106.2(6)
Cu(2) O(3) C(3) 106.7(6)
C(4) O(4) C(7) 111.7(7)
C(1) O(5) C(5) 109.4(7)
C(6) O(6) C(7) 113.2(8)
Cu(3) O(7) C(30) 129.8(8)
Cu(2) O(8) Cu(3) 142.4(4)
Cu(2) O(8) C(21) 105.8(6)
Cu(3) O(8) C(21) 108.6(6)
Cu(2) O(9) C(22) 107.4(6)
C(23) O(10) C(26) 110.9(7)
C(20) O(11) C(24) 107.9(7)
C(25) O(12) C(26) 112.5(7)
Cu(1) O(13) C(39) 127.9(7)
Cu(3) O(14) C(43) 131.3(7)
Cu(1) N(1) C(1) 110.7(7)
Cu(1) N(1) C(9) 125.2(8)
C(1) N(1) C(9) 123.9(9)
Cu(3) N(2) C(20) 110.3(6)
Cu(3) N(2) C(28) 124.8(8)
C(20) N(2) C(28) 124.8(9)
O(5) C(1) N(1) 114.9(8)
O(5) C(1) C(2) 108.3(8)
N(1) C(1) C(2) 106.2(8)
O(2) C(2) C(1) 109.4(8)
O(2) C(2) C(3) 109.0(8)
C(1) C(2) C(3) 112.4(8)
O(3) C(3) C(2) 108.9(8)
O(3) C(3) C(4) 119.5(8)
C(2) C(3) C(4) 103.2(8)
O(4) C(4) C(3) 111.0(8)
O(4) C(4) C(5) 107.0(8)
C(3) C(4) C(5) 111.6(8)
O(5) C(5) C(4) 110.9(8)
O(5) C(5) C(6) 109.2(8)
C(4) C(5) C(6) 110.4(8)
O(6) C(6) C(5) 108.6(8)
O(4) C(7) O(6) 109.9(8)
O(4) C(7) C(8) 109.1(8)
O(6) C(7) C(8) 109.1(8)
N(1) C(9) C(10) 125.9(10)
C(9) C(10) C(11) 122.2(10)
C(9) C(10) C(15) 113.6(10)
C(11) C(10) C(15) 124.0(11)
O(1) C(11) C(10) 121.5(12)
O(1) C(11) C(12) 120.9(11)
C(10) C(11) C(12) 117.6(11)
C(11) C(12) C(13) 119.1(11)
C(11) C(12) C(16) 122.1(10)
C(13) C(12) C(16) 118.8(11)
C(12) C(13) C(14) 120.5(11)
C(13) C(14) C(15) 121.6(11)
C(10) C(15) C(14) 117.1(10)
C(12) C(16) C(17) 115.2(10)
C(12) C(16) C(18) 108.8(8)
C(12) C(16) C(19) 109.8(8)
C(17) C(16) C(18) 107.8(9)
C(17) C(16) C(19) 106.9(8)
C(18) C(16) C(19) 108.2(8)
O(11) C(20) N(2) 111.8(8)
O(11) C(20) C(21) 109.8(7)
N(2) C(20) C(21) 106.6(7)
O(8) C(21) C(20) 109.9(8)
O(8) C(21) C(22) 111.4(9)
C(20) C(21) C(22) 109.8(8)
O(9) C(22) C(21) 107.8(8)
O(9) C(22) C(23) 117.4(8)
C(21) C(22) C(23) 104.7(9)
O(10) C(23) C(22) 114.2(8)
O(10) C(23) C(24) 106.8(7)
C(22) C(23) C(24) 110.1(8)
O(11) C(24) C(23) 112.7(7)
O(11) C(24) C(25) 109.3(8)
C(23) C(24) C(25) 108.1(7)
O(12) C(25) C(24) 110.3(9)
O(10) C(26) O(12) 110.7(7)
O(10) C(26) C(27) 109.3(9)
O(12) C(26) C(27) 109.1(8)
N(2) C(28) C(29) 126.5(11)
C(28) C(29) C(30) 125.5(12)
C(28) C(29) C(34) 118.0(10)
C(30) C(29) C(34) 116.3(12)
O(7) C(30) C(29) 119.9(13)
O(7) C(30) C(31) 119.6(11)
C(29) C(30) C(31) 120.4(12)
C(30) C(31) C(32) 118.4(11)
C(30) C(31) C(35) 120.5(11)
C(32) C(31) C(35) 121.1(11)
C(31) C(32) C(33) 124.1(11)
C(32) C(33) C(34) 116.8(11)
C(29) C(34) C(33) 123.9(10)
C(31) C(35) C(36) 110.5(9)
C(31) C(35) C(37) 107.4(8)
C(31) C(35) C(38) 111.5(8)
C(36) C(35) C(37) 106.4(8)
C(36) C(35) C(38) 106.4(9)
C(37) C(35) C(38) 114.5(9)
O(13) C(39) C(40) 109.4(11)
C(39) C(40) C(41) 122.2(14)
C(40) C(41) C(42) 113.8(16)
O(14) C(43) C(44) 117.1(12)
C(43) C(44) C(45) 110.2(12)
C(44) C(45) C(46) 107.6(12)
Cu(1) O(13) H(49) 121.0
C(39) O(13) H(49) 106.5
Cu(3) O(14) H(50) 122.0
C(43) O(14) H(50) 104.2
O(5) C(1) H(1) 113.0
N(1) C(1) H(1) 107.9
C(2) C(1) H(1) 105.9
O(2) C(2) H(2) 108.8
C(1) C(2) H(2) 108.5
C(3) C(2) H(2) 108.6
O(3) C(3) H(3) 108.5
C(2) C(3) H(3) 107.9
C(4) C(3) H(3) 108.3
O(4) C(4) H(4) 112.2
C(3) C(4) H(4) 106.9
C(5) C(4) H(4) 108.2
O(5) C(5) H(5) 110.9
C(4) C(5) H(5) 105.2
C(6) C(5) H(5) 110.1
O(6) C(6) H(6) 104.1
O(6) C(6) H(7) 90.2
C(5) C(6) H(6) 112.1
C(5) C(6) H(7) 104.2
H(6) C(6) H(7) 133.5
O(4) C(7) H(8) 109.8
O(6) C(7) H(8) 108.0
C(8) C(7) H(8) 111.0
C(7) C(8) H(9) 110.3
C(7) C(8) H(10) 108.4
C(7) C(8) H(11) 109.7
H(9) C(8) H(10) 109.5
H(9) C(8) H(11) 109.5
H(10) C(8) H(11) 109.5
N(1) C(9) H(12) 103.9
C(10) C(9) H(12) 129.8
C(12) C(13) H(13) 128.9
C(14) C(13) H(13) 110.5
C(13) C(14) H(14) 118.6
C(15) C(14) H(14) 119.8
C(10) C(15) H(15) 114.0
C(14) C(15) H(15) 128.8
C(16) C(17) H(16) 109.8
C(16) C(17) H(17) 110.6
C(16) C(17) H(18) 108.1
H(16) C(17) H(17) 109.5
H(16) C(17) H(18) 109.5
H(17) C(17) H(18) 109.5
C(16) C(18) H(19) 108.7
C(16) C(18) H(20) 109.0
C(16) C(18) H(21) 110.7
H(19) C(18) H(20) 109.5
H(19) C(18) H(21) 109.5
H(20) C(18) H(21) 109.5
C(16) C(19) H(22) 107.6
C(16) C(19) H(23) 116.6
C(16) C(19) H(24) 98.2
H(22) C(19) H(23) 87.5
H(22) C(19) H(24) 134.2
H(23) C(19) H(24) 114.0
O(11) C(20) H(25) 109.3
N(2) C(20) H(25) 109.4
C(21) C(20) H(25) 110.0
O(8) C(21) H(26) 108.2
C(20) C(21) H(26) 107.7
C(22) C(21) H(26) 109.7
O(9) C(22) H(27) 103.4
C(21) C(22) H(27) 114.4
C(23) C(22) H(27) 109.5
O(10) C(23) H(28) 112.9
C(22) C(23) H(28) 107.5
C(24) C(23) H(28) 105.0
O(11) C(24) H(29) 108.9
C(23) C(24) H(29) 109.2
C(25) C(24) H(29) 108.5
O(12) C(25) H(30) 102.1
O(12) C(25) H(31) 121.0
C(24) C(25) H(30) 125.5
C(24) C(25) H(31) 102.9
H(30) C(25) H(31) 95.8
O(10) C(26) H(32) 120.8
O(12) C(26) H(32) 104.6
C(27) C(26) H(32) 101.8
C(26) C(27) H(33) 127.7
C(26) C(27) H(34) 102.5
C(26) C(27) H(35) 113.9
H(33) C(27) H(34) 72.3
H(33) C(27) H(35) 111.9
H(34) C(27) H(35) 121.9
N(2) C(28) H(36) 122.9
C(29) C(28) H(36) 110.4
C(31) C(32) H(37) 118.9
C(33) C(32) H(37) 117.0
C(32) C(33) H(38) 115.3
C(34) C(33) H(38) 125.7
C(29) C(34) H(39) 117.4
C(33) C(34) H(39) 118.7
C(35) C(36) H(40) 109.0
C(35) C(36) H(41) 110.8
C(35) C(36) H(42) 108.6
H(40) C(36) H(41) 109.5
H(40) C(36) H(42) 109.5
H(41) C(36) H(42) 109.5
C(35) C(37) H(43) 109.4
C(35) C(37) H(44) 106.6
C(35) C(37) H(45) 112.4
H(43) C(37) H(44) 109.5
H(43) C(37) H(45) 109.5
H(44) C(37) H(45) 109.5
C(35) C(38) H(46) 110.7
C(35) C(38) H(47) 109.1
C(35) C(38) H(48) 108.6
H(46) C(38) H(47) 109.5
H(46) C(38) H(48) 109.5
H(47) C(38) H(48) 109.5
O(13) C(39) H(51) 109.0
O(13) C(39) H(52) 108.4
C(40) C(39) H(51) 113.6
C(40) C(39) H(52) 106.8
H(51) C(39) H(52) 109.5
C(39) C(40) H(53) 100.6
C(39) C(40) H(54) 108.8
C(41) C(40) H(53) 99.8
C(41) C(40) H(54) 114.0
H(53) C(40) H(54) 109.5
C(40) C(41) H(55) 100.9
C(40) C(41) H(56) 109.8
C(42) C(41) H(55) 108.2
C(42) C(41) H(56) 113.9
H(55) C(41) H(56) 109.5
C(41) C(42) H(57) 105.8
C(41) C(42) H(58) 112.7
C(41) C(42) H(59) 109.8
H(57) C(42) H(58) 109.5
H(57) C(42) H(59) 109.5
H(58) C(42) H(59) 109.5
O(14) C(43) H(60) 108.7
O(14) C(43) H(61) 106.5
C(44) C(43) H(60) 108.9
C(44) C(43) H(61) 106.0
H(60) C(43) H(61) 109.5
C(43) C(44) H(62) 111.2
C(43) C(44) H(63) 112.3
C(45) C(44) H(62) 114.7
C(45) C(44) H(63) 122.6
H(62) C(44) H(63) 83.2
C(44) C(45) H(64) 111.2
C(44) C(45) H(65) 108.7
C(46) C(45) H(64) 110.7
C(46) C(45) H(65) 109.1
H(64) C(45) H(65) 109.5
C(45) C(46) H(66) 110.4
C(45) C(46) H(67) 111.7
C(45) C(46) H(68) 106.3
H(66) C(46) H(67) 109.5
H(66) C(46) H(68) 109.5
H(67) C(46) H(68) 109.5

loop_
_geom_bond_atom_site_label_1
_geom_bond_atom_site_label_2
_geom_bond_distance
Cu(1) O(1) 1.867(9)
Cu(1) O(2) 1.949(9)
Cu(1) O(13) 1.944(8)
Cu(1) N(1) 1.937(9)
Cu(2) O(2) 1.913(9)
Cu(2) O(3) 1.922(7)
Cu(2) O(8) 1.958(8)
Cu(2) O(9) 1.912(8)
Cu(3) O(7) 1.878(9)
Cu(3) O(8) 1.925(9)
Cu(3) O(14) 1.940(8)
Cu(3) N(2) 1.968(9)
O(1) C(11) 1.331(16)
O(2) C(2) 1.421(13)
O(3) C(3) 1.367(13)
O(4) C(4) 1.413(14)
O(4) C(7) 1.448(12)
O(5) C(1) 1.444(12)
O(5) C(5) 1.428(14)
O(6) C(6) 1.427(16)
O(6) C(7) 1.420(14)
O(7) C(30) 1.339(16)
O(8) C(21) 1.414(13)
O(9) C(22) 1.421(12)
O(10) C(23) 1.457(13)
O(10) C(26) 1.405(12)
O(11) C(20) 1.421(12)
O(11) C(24) 1.477(14)
O(12) C(25) 1.405(14)
O(12) C(26) 1.456(12)
O(13) C(39) 1.443(16)
O(14) C(43) 1.420(15)
N(1) C(1) 1.442(15)
N(1) C(9) 1.300(15)
N(2) C(20) 1.440(14)
N(2) C(28) 1.280(15)
C(1) C(2) 1.493(15)
C(2) C(3) 1.528(17)
C(3) C(4) 1.517(14)
C(4) C(5) 1.532(14)
C(5) C(6) 1.497(15)
C(7) C(8) 1.519(17)
C(9) C(10) 1.456(17)
C(10) C(11) 1.443(17)
C(10) C(15) 1.404(16)
C(11) C(12) 1.384(19)
C(12) C(13) 1.433(16)
C(12) C(16) 1.530(16)
C(13) C(14) 1.427(16)
C(14) C(15) 1.364(18)
C(16) C(17) 1.513(19)
C(16) C(18) 1.550(15)
C(16) C(19) 1.526(12)
C(20) C(21) 1.503(13)
C(21) C(22) 1.521(17)
C(22) C(23) 1.487(14)
C(23) C(24) 1.551(13)
C(24) C(25) 1.517(14)
C(26) C(27) 1.411(17)
C(28) C(29) 1.393(18)
C(29) C(30) 1.441(18)
C(29) C(34) 1.443(17)
C(30) C(31) 1.40(2)
C(31) C(32) 1.393(17)
C(31) C(35) 1.570(17)
C(32) C(33) 1.399(16)
C(33) C(34) 1.352(17)
C(35) C(36) 1.541(18)
C(35) C(37) 1.561(12)
C(35) C(38) 1.491(15)
C(39) C(40) 1.558(16)
C(40) C(41) 1.50(2)
C(41) C(42) 1.52(3)
C(43) C(44) 1.335(14)
C(44) C(45) 1.58(2)
C(45) C(46) 1.483(18)
O(13) H(49) 1.010
O(14) H(50) 1.098
C(1) H(1) 1.023
C(2) H(2) 0.950
C(3) H(3) 0.950
C(4) H(4) 1.035
C(5) H(5) 0.813
C(6) H(6) 1.131
C(6) H(7) 1.008
C(7) H(8) 1.059
C(8) H(9) 0.950
C(8) H(10) 0.950
C(8) H(11) 0.950
C(9) H(12) 1.072
C(13) H(13) 1.137
C(14) H(14) 0.950
C(15) H(15) 1.058
C(17) H(16) 0.950
C(17) H(17) 0.950
C(17) H(18) 0.950
C(18) H(19) 0.950
C(18) H(20) 0.950
C(18) H(21) 0.950
C(19) H(22) 1.159
C(19) H(23) 1.138
C(19) H(24) 0.916
C(20) H(25) 0.950
C(21) H(26) 0.813
C(22) H(27) 1.102
C(23) H(28) 0.733
C(24) H(29) 0.950
C(25) H(30) 0.949
C(25) H(31) 1.189
C(26) H(32) 1.127
C(27) H(33) 1.217
C(27) H(34) 1.029
C(27) H(35) 0.951
C(28) H(36) 0.817
C(32) H(37) 0.950
C(33) H(38) 0.963
C(34) H(39) 0.950
C(36) H(40) 0.950
C(36) H(41) 0.950
C(36) H(42) 0.950
C(37) H(43) 0.950
C(37) H(44) 0.950
C(37) H(45) 0.950
C(38) H(46) 0.950
C(38) H(47) 0.950
C(38) H(48) 0.950
C(39) H(51) 0.950
C(39) H(52) 0.950
C(40) H(53) 0.950
C(40) H(54) 0.950
C(41) H(55) 0.950
C(41) H(56) 0.950
C(42) H(57) 0.950
C(42) H(58) 0.950
C(42) H(59) 0.950
C(43) H(60) 0.950
C(43) H(61) 0.950
C(44) H(62) 1.084
C(44) H(63) 0.940
C(45) H(64) 0.950
C(45) H(65) 0.950
C(46) H(66) 0.950
C(46) H(67) 0.950
C(46) H(68) 0.950
